data_4118819
loop_
_publ_author_name
'Muhammad Farooq Ibad'
'Peter Langer'
'Fabian Rei\&s'
'Axel Schulz'
'Alexander Villinger'

_publ_contact_author_address
;
Universit\"at Rostock
Institut f\"ur Chemie
Abteilung f\"ur Anorganische Chemie
Albert-Einstein-Strasse 3a 
18059 Rostock
Bundesrepublik Deutschland
;
_publ_contact_author_email
;
axel.schulz@uni-rostock.de, alexander.villinger@uni-rostock.de'
;
_publ_contact_author_fax '+49 (0)381/498-6382'
_publ_contact_author_name 'Axel Schulz, Alexander Villinger'
_publ_contact_author_phone '+49 (0)381/498-6400 or 6403'
_publ_section_title
;
 Catalytic Trimerization of Bis-silylated Diazomethane
;
_journal_name_full 'Journal of the American Chemical Society'
_journal_page_first 17757
_journal_page_last 17768
_journal_paper_doi 10.1021/ja308104k
_journal_volume 134
_journal_year 2012
_chemical_formula_moiety 'C25 H18 B F15 N2 Si2'
_chemical_formula_sum 'C25 H18 B F15 N2 Si2'
_chemical_formula_weight 698.40
_chemical_name_systematic
;
bis(trimethylsilyl)aminoisonitrile tris(pentafluorophenyl)borane adduct
;
_space_group_IT_number 2
_symmetry_cell_setting triclinic
_symmetry_Int_Tables_number 2
_symmetry_space_group_name_Hall '-P 1'
_symmetry_space_group_name_H-M 'P -1'
_atom_sites_solution_hydrogens geom
_atom_sites_solution_primary direct
_atom_sites_solution_secondary difmap
_audit_author_name 'Villinger, A.'
_audit_creation_method SHELXL-97
_cell_angle_alpha 72.300(2)
_cell_angle_beta 65.855(2)
_cell_angle_gamma 82.876(2)
_cell_formula_units_Z 2
_cell_length_a 11.0271(4)
_cell_length_b 11.5575(4)
_cell_length_c 12.7306(5)
_cell_measurement_reflns_used 9807
_cell_measurement_temperature 173(2)
_cell_measurement_theta_max 65.127
_cell_measurement_theta_min 4.924
_cell_volume 1410.43(9)
_computing_cell_refinement 'Bruker Apex v2.0-2'
_computing_data_collection 'Bruker Apex v2.0-2'
_computing_data_reduction 'Bruker SAINT'
_computing_molecular_graphics 'ORTEP-3 (Farrugia, 1997)'
_computing_publication_material SHELXL-97
_computing_structure_refinement 'SHELXL-97 (Sheldrick, 1997)'
_computing_structure_solution 'SHELXS-97 (Sheldrick, 1997)'
_diffrn_ambient_temperature 173(2)
_diffrn_measured_fraction_theta_full 0.994
_diffrn_measured_fraction_theta_max 0.994
_diffrn_measurement_device_type 'Bruker Kappa Apex II-CCD-diffractometer'
_diffrn_measurement_method 'phi and psi scans'
_diffrn_radiation_monochromator graphite
_diffrn_radiation_source 'sealed tube'
_diffrn_radiation_type MoK\a
_diffrn_radiation_wavelength 0.71073
_diffrn_reflns_av_R_equivalents 0.0424
_diffrn_reflns_av_sigmaI/netI 0.0269
_diffrn_reflns_limit_h_max 16
_diffrn_reflns_limit_h_min -16
_diffrn_reflns_limit_k_max 16
_diffrn_reflns_limit_k_min -17
_diffrn_reflns_limit_l_max 18
_diffrn_reflns_limit_l_min -19
_diffrn_reflns_number 46971
_diffrn_reflns_theta_full 32.50
_diffrn_reflns_theta_max 32.50
_diffrn_reflns_theta_min 1.83
_exptl_absorpt_coefficient_mu 0.246
_exptl_absorpt_correction_T_max 0.9524
_exptl_absorpt_correction_T_min 0.9187
_exptl_absorpt_correction_type multi-scan
_exptl_absorpt_process_details '(SADABS; Sheldrick, 2004)'
_exptl_crystal_colour colourless
_exptl_crystal_density_diffrn 1.645
_exptl_crystal_description prism
_exptl_crystal_F_000 700
_exptl_crystal_size_max 0.35
_exptl_crystal_size_mid 0.26
_exptl_crystal_size_min 0.20
_refine_diff_density_max 0.510
_refine_diff_density_min -0.341
_refine_diff_density_rms 0.053
_refine_ls_extinction_method none
_refine_ls_goodness_of_fit_ref 1.091
_refine_ls_hydrogen_treatment constr
_refine_ls_matrix_type full
_refine_ls_number_parameters 412
_refine_ls_number_reflns 10160
_refine_ls_number_restraints 0
_refine_ls_restrained_S_all 1.091
_refine_ls_R_factor_all 0.0420
_refine_ls_R_factor_gt 0.0341
_refine_ls_shift/su_max 0.001
_refine_ls_shift/su_mean 0.000
_refine_ls_structure_factor_coef Fsqd
_refine_ls_weighting_details 'calc w=1/[\s^2^(Fo^2^)+(0.0533P)^2^+0.2428P] where P=(Fo^2^+2Fc^2^)/3'
_refine_ls_weighting_scheme calc
_refine_ls_wR_factor_gt 0.1001
_refine_ls_wR_factor_ref 0.1043
_reflns_number_gt 8620
_reflns_number_total 10160
_reflns_threshold_expression >2\s(I)
_cod_data_source_file ja308104k_si_001_08.cif
_cod_data_source_block av_fr140_(me3si)2nncb(c6f5)3
_cod_database_code 4118819

loop_
_symmetry_equiv_pos_as_xyz
'x, y, z'
'-x, -y, -z'

loop_
_atom_site_label
_atom_site_type_symbol
_atom_site_fract_x
_atom_site_fract_y
_atom_site_fract_z
_atom_site_U_iso_or_equiv
_atom_site_adp_type
_atom_site_occupancy
_atom_site_symmetry_multiplicity
_atom_site_calc_flag
_atom_site_refinement_flags
N2 N 1.01341(8) 0.80791(7) 0.25932(7) 0.01948(14) Uani 1 1 d .
N1 N 1.13093(8) 0.85778(7) 0.18304(8) 0.02163(15) Uani 1 1 d .
Si1 Si 1.24366(3) 0.76226(2) 0.09645(2) 0.02079(6) Uani 1 1 d .
Si2 Si 1.13785(3) 1.01395(2) 0.18025(3) 0.02186(6) Uani 1 1 d .
C1 C 0.91125(9) 0.76836(8) 0.32638(8) 0.02002(16) Uani 1 1 d .
C2 C 1.14043(12) 0.63806(10) 0.11282(12) 0.0342(2) Uani 1 1 d .
H2A H 1.1017 0.5909 0.1972 0.051 Uiso 1 1 calc R
H2B H 1.1959 0.5849 0.0644 0.051 Uiso 1 1 calc R
H2C H 1.0691 0.6726 0.0855 0.051 Uiso 1 1 calc R
C3 C 1.37578(12) 0.70575(11) 0.15341(11) 0.0334(2) Uani 1 1 d .
H3A H 1.4279 0.7745 0.1423 0.050 Uiso 1 1 calc R
H3B H 1.4340 0.6504 0.1092 0.050 Uiso 1 1 calc R
H3C H 1.3355 0.6625 0.2389 0.050 Uiso 1 1 calc R
C4 C 1.31615(12) 0.85456(11) -0.06244(10) 0.0338(2) Uani 1 1 d .
H4A H 1.2465 0.9047 -0.0835 0.051 Uiso 1 1 calc R
H4B H 1.3541 0.8006 -0.1143 0.051 Uiso 1 1 calc R
H4C H 1.3861 0.9071 -0.0734 0.051 Uiso 1 1 calc R
C5 C 1.08248(11) 1.01750(11) 0.33741(11) 0.0312(2) Uani 1 1 d .
H5A H 1.0040 0.9657 0.3878 0.047 Uiso 1 1 calc R
H5B H 1.0601 1.1011 0.3420 0.047 Uiso 1 1 calc R
H5C H 1.1540 0.9876 0.3657 0.047 Uiso 1 1 calc R
C6 C 1.02347(14) 1.09929(12) 0.11065(13) 0.0399(3) Uani 1 1 d .
H6A H 1.0511 1.0892 0.0304 0.060 Uiso 1 1 calc R
H6B H 1.0259 1.1856 0.1046 0.060 Uiso 1 1 calc R
H6C H 0.9329 1.0682 0.1602 0.060 Uiso 1 1 calc R
C7 C 1.31216(11) 1.06510(11) 0.08666(12) 0.0358(3) Uani 1 1 d .
H7A H 1.3727 1.0031 0.1098 0.054 Uiso 1 1 calc R
H7B H 1.3259 1.1415 0.0987 0.054 Uiso 1 1 calc R
H7C H 1.3299 1.0777 0.0020 0.054 Uiso 1 1 calc R
B1 B 0.76612(10) 0.70696(9) 0.40759(9) 0.01847(17) Uani 1 1 d .
C8 C 0.77615(9) 0.59311(8) 0.35331(9) 0.02034(16) Uani 1 1 d .
C9 C 0.77990(10) 0.47082(9) 0.41236(9) 0.02319(17) Uani 1 1 d .
C10 C 0.79477(10) 0.37862(9) 0.35901(11) 0.0282(2) Uani 1 1 d .
C11 C 0.80714(11) 0.40719(10) 0.24229(11) 0.0301(2) Uani 1 1 d .
C12 C 0.80577(11) 0.52691(10) 0.17881(10) 0.0294(2) Uani 1 1 d .
C13 C 0.79054(10) 0.61583(9) 0.23515(9) 0.02483(18) Uani 1 1 d .
C15 C 0.54675(9) 0.79228(8) 0.36472(9) 0.02165(17) Uani 1 1 d .
C16 C 0.45704(10) 0.88328(9) 0.34635(9) 0.02419(18) Uani 1 1 d .
C17 C 0.47627(10) 0.99940(9) 0.34485(9) 0.02426(18) Uani 1 1 d .
C18 C 0.58458(10) 1.02328(8) 0.36260(9) 0.02269(17) Uani 1 1 d .
C19 C 0.67114(9) 0.92966(8) 0.38224(8) 0.02035(16) Uani 1 1 d .
C20 C 0.65836(9) 0.81144(8) 0.38224(8) 0.01897(16) Uani 1 1 d .
C21 C 0.73650(9) 0.67198(8) 0.55019(8) 0.01891(16) Uani 1 1 d .
C22 C 0.60964(9) 0.63422(8) 0.63417(9) 0.02160(17) Uani 1 1 d .
C23 C 0.57086(10) 0.61307(9) 0.75603(9) 0.02557(19) Uani 1 1 d .
C24 C 0.66136(11) 0.62784(9) 0.79984(9) 0.0273(2) Uani 1 1 d .
C25 C 0.78910(11) 0.66243(9) 0.72143(10) 0.02630(19) Uani 1 1 d .
C26 C 0.82404(10) 0.68360(9) 0.59960(9) 0.02326(18) Uani 1 1 d .
F1 F 0.77025(8) 0.43550(6) 0.52640(6) 0.03365(15) Uani 1 1 d .
F2 F 0.79707(9) 0.26248(6) 0.42055(8) 0.04305(18) Uani 1 1 d .
F3 F 0.82196(9) 0.31933(7) 0.18941(8) 0.04502(19) Uani 1 1 d .
F4 F 0.82029(9) 0.55636(8) 0.06407(7) 0.04570(19) Uani 1 1 d .
F5 F 0.79240(8) 0.73181(6) 0.16779(6) 0.03516(16) Uani 1 1 d .
F6 F 0.51987(7) 0.68206(6) 0.36496(7) 0.02974(14) Uani 1 1 d .
F7 F 0.35147(7) 0.85964(7) 0.32949(7) 0.03457(15) Uani 1 1 d .
F8 F 0.39128(7) 1.08813(6) 0.32550(7) 0.03399(15) Uani 1 1 d .
F9 F 0.60407(7) 1.13560(5) 0.36178(6) 0.03113(14) Uani 1 1 d .
F10 F 0.77322(6) 0.95782(6) 0.40266(6) 0.02741(13) Uani 1 1 d .
F11 F 0.51784(6) 0.61579(6) 0.59669(6) 0.03090(14) Uani 1 1 d .
F12 F 0.44631(7) 0.57811(7) 0.83210(6) 0.03897(17) Uani 1 1 d .
F13 F 0.62559(9) 0.60770(7) 0.91793(6) 0.04181(18) Uani 1 1 d .
F14 F 0.87837(8) 0.67535(7) 0.76363(7) 0.04036(17) Uani 1 1 d .
F15 F 0.95126(7) 0.71735(7) 0.52875(6) 0.03730(17) Uani 1 1 d .

loop_
_atom_site_aniso_label
_atom_site_aniso_U_11
_atom_site_aniso_U_22
_atom_site_aniso_U_33
_atom_site_aniso_U_23
_atom_site_aniso_U_13
_atom_site_aniso_U_12
N2 0.0192(3) 0.0181(3) 0.0184(4) -0.0064(3) -0.0036(3) -0.0009(2)
N1 0.0167(3) 0.0192(3) 0.0213(4) -0.0059(3) 0.0010(3) -0.0028(2)
Si1 0.01984(12) 0.02173(12) 0.01631(12) -0.00620(9) -0.00237(9) 0.00103(9)
Si2 0.01897(12) 0.01794(11) 0.02481(14) -0.00589(9) -0.00442(10) -0.00166(8)
C1 0.0207(4) 0.0185(3) 0.0189(4) -0.0076(3) -0.0038(3) -0.0010(3)
C2 0.0332(5) 0.0290(5) 0.0381(6) -0.0178(4) -0.0053(5) -0.0019(4)
C3 0.0327(5) 0.0368(5) 0.0312(6) -0.0131(4) -0.0140(5) 0.0122(4)
C4 0.0330(5) 0.0416(6) 0.0180(5) -0.0052(4) -0.0030(4) -0.0020(4)
C5 0.0279(5) 0.0357(5) 0.0326(6) -0.0173(4) -0.0079(4) -0.0036(4)
C6 0.0388(6) 0.0342(6) 0.0408(7) -0.0042(5) -0.0170(5) 0.0093(5)
C7 0.0270(5) 0.0327(5) 0.0388(6) -0.0090(5) -0.0021(5) -0.0106(4)
B1 0.0170(4) 0.0187(4) 0.0171(4) -0.0051(3) -0.0031(3) -0.0030(3)
C8 0.0186(4) 0.0200(4) 0.0202(4) -0.0068(3) -0.0039(3) -0.0024(3)
C9 0.0220(4) 0.0213(4) 0.0238(5) -0.0066(3) -0.0060(3) -0.0016(3)
C10 0.0264(4) 0.0201(4) 0.0366(6) -0.0105(4) -0.0087(4) -0.0011(3)
C11 0.0272(5) 0.0293(5) 0.0373(6) -0.0203(4) -0.0078(4) -0.0014(4)
C12 0.0316(5) 0.0342(5) 0.0245(5) -0.0147(4) -0.0073(4) -0.0034(4)
C13 0.0276(4) 0.0233(4) 0.0218(5) -0.0074(3) -0.0063(4) -0.0030(3)
C15 0.0239(4) 0.0202(4) 0.0214(4) -0.0067(3) -0.0084(3) -0.0012(3)
C16 0.0245(4) 0.0271(4) 0.0226(5) -0.0070(3) -0.0112(4) 0.0014(3)
C17 0.0274(4) 0.0230(4) 0.0189(4) -0.0051(3) -0.0077(4) 0.0049(3)
C18 0.0276(4) 0.0183(4) 0.0170(4) -0.0053(3) -0.0033(3) -0.0009(3)
C19 0.0202(4) 0.0212(4) 0.0173(4) -0.0061(3) -0.0039(3) -0.0026(3)
C20 0.0198(4) 0.0192(4) 0.0156(4) -0.0050(3) -0.0042(3) -0.0013(3)
C21 0.0183(4) 0.0183(3) 0.0179(4) -0.0052(3) -0.0046(3) -0.0007(3)
C22 0.0193(4) 0.0215(4) 0.0208(4) -0.0046(3) -0.0057(3) -0.0002(3)
C23 0.0228(4) 0.0252(4) 0.0192(4) -0.0036(3) -0.0012(3) 0.0015(3)
C24 0.0366(5) 0.0248(4) 0.0170(4) -0.0051(3) -0.0087(4) 0.0043(4)
C25 0.0325(5) 0.0250(4) 0.0244(5) -0.0057(4) -0.0150(4) -0.0003(4)
C26 0.0215(4) 0.0243(4) 0.0219(4) -0.0043(3) -0.0074(3) -0.0025(3)
F1 0.0486(4) 0.0233(3) 0.0265(3) -0.0033(2) -0.0151(3) 0.0009(3)
F2 0.0571(5) 0.0184(3) 0.0526(5) -0.0093(3) -0.0212(4) 0.0008(3)
F3 0.0533(5) 0.0373(4) 0.0526(5) -0.0313(4) -0.0151(4) -0.0009(3)
F4 0.0667(5) 0.0486(4) 0.0273(4) -0.0189(3) -0.0162(4) -0.0060(4)
F5 0.0554(4) 0.0258(3) 0.0208(3) -0.0038(2) -0.0124(3) -0.0034(3)
F6 0.0307(3) 0.0232(3) 0.0425(4) -0.0123(3) -0.0188(3) -0.0013(2)
F7 0.0318(3) 0.0385(4) 0.0441(4) -0.0144(3) -0.0245(3) 0.0044(3)
F8 0.0361(3) 0.0288(3) 0.0369(4) -0.0087(3) -0.0177(3) 0.0112(3)
F9 0.0370(3) 0.0188(3) 0.0344(4) -0.0095(2) -0.0091(3) -0.0008(2)
F10 0.0235(3) 0.0274(3) 0.0345(3) -0.0141(2) -0.0098(2) -0.0028(2)
F11 0.0211(3) 0.0416(4) 0.0262(3) -0.0032(3) -0.0074(2) -0.0095(2)
F12 0.0254(3) 0.0510(4) 0.0227(3) -0.0017(3) 0.0027(3) -0.0029(3)
F13 0.0534(5) 0.0500(4) 0.0175(3) -0.0084(3) -0.0112(3) 0.0037(3)
F14 0.0491(4) 0.0463(4) 0.0349(4) -0.0052(3) -0.0277(3) -0.0080(3)
F15 0.0226(3) 0.0561(4) 0.0297(4) -0.0031(3) -0.0096(3) -0.0125(3)

loop_
_atom_type_symbol
_atom_type_description
_atom_type_scat_dispersion_real
_atom_type_scat_dispersion_imag
_atom_type_scat_source
C C 0.0033 0.0016 'International Tables Vol C Tables 4.2.6.8 and 6.1.1.4'
H H 0.0000 0.0000 'International Tables Vol C Tables 4.2.6.8 and 6.1.1.4'
B B 0.0013 0.0007 'International Tables Vol C Tables 4.2.6.8 and 6.1.1.4'
N N 0.0061 0.0033 'International Tables Vol C Tables 4.2.6.8 and 6.1.1.4'
F F 0.0171 0.0103 'International Tables Vol C Tables 4.2.6.8 and 6.1.1.4'
Si Si 0.0817 0.0704 'International Tables Vol C Tables 4.2.6.8 and 6.1.1.4'

loop_
_geom_angle_atom_site_label_1
_geom_angle_atom_site_label_2
_geom_angle_atom_site_label_3
_geom_angle
C1 N2 N1 177.70(9)
N2 N1 Si1 114.91(6)
N2 N1 Si2 111.52(6)
Si1 N1 Si2 133.35(4)
N1 Si1 C3 109.62(5)
N1 Si1 C2 105.71(5)
C3 Si1 C2 112.48(6)
N1 Si1 C4 107.96(5)
C3 Si1 C4 110.52(6)
C2 Si1 C4 110.34(6)
N1 Si2 C5 107.23(5)
N1 Si2 C6 106.28(5)
C5 Si2 C6 111.70(6)
N1 Si2 C7 106.77(5)
C5 Si2 C7 113.21(6)
C6 Si2 C7 111.20(6)
N2 C1 B1 172.74(9)
Si1 C2 H2A 109.5
Si1 C2 H2B 109.5
H2A C2 H2B 109.5
Si1 C2 H2C 109.5
H2A C2 H2C 109.5
H2B C2 H2C 109.5
Si1 C3 H3A 109.5
Si1 C3 H3B 109.5
H3A C3 H3B 109.5
Si1 C3 H3C 109.5
H3A C3 H3C 109.5
H3B C3 H3C 109.5
Si1 C4 H4A 109.5
Si1 C4 H4B 109.5
H4A C4 H4B 109.5
Si1 C4 H4C 109.5
H4A C4 H4C 109.5
H4B C4 H4C 109.5
Si2 C5 H5A 109.5
Si2 C5 H5B 109.5
H5A C5 H5B 109.5
Si2 C5 H5C 109.5
H5A C5 H5C 109.5
H5B C5 H5C 109.5
Si2 C6 H6A 109.5
Si2 C6 H6B 109.5
H6A C6 H6B 109.5
Si2 C6 H6C 109.5
H6A C6 H6C 109.5
H6B C6 H6C 109.5
Si2 C7 H7A 109.5
Si2 C7 H7B 109.5
H7A C7 H7B 109.5
Si2 C7 H7C 109.5
H7A C7 H7C 109.5
H7B C7 H7C 109.5
C1 B1 C21 111.08(7)
C1 B1 C8 101.52(7)
C21 B1 C8 116.16(7)
C1 B1 C20 106.05(7)
C21 B1 C20 107.55(7)
C8 B1 C20 113.95(8)
C9 C8 C13 114.22(9)
C9 C8 B1 126.06(9)
C13 C8 B1 119.61(8)
F1 C9 C10 116.09(9)
F1 C9 C8 120.74(9)
C10 C9 C8 123.17(10)
F2 C10 C11 119.84(9)
F2 C10 C9 120.47(11)
C11 C10 C9 119.69(10)
F3 C11 C10 120.43(10)
F3 C11 C12 119.84(11)
C10 C11 C12 119.73(9)
F4 C12 C11 120.44(10)
F4 C12 C13 120.77(10)
C11 C12 C13 118.79(10)
F5 C13 C12 116.19(9)
F5 C13 C8 119.40(8)
C12 C13 C8 124.40(10)
F6 C15 C16 115.84(8)
F6 C15 C20 120.95(8)
C16 C15 C20 123.20(9)
F7 C16 C17 119.39(9)
F7 C16 C15 120.60(9)
C17 C16 C15 120.01(9)
F8 C17 C18 120.33(9)
F8 C17 C16 120.43(9)
C18 C17 C16 119.24(9)
F9 C18 C17 119.81(9)
F9 C18 C19 121.09(9)
C17 C18 C19 119.10(8)
F10 C19 C18 116.37(8)
F10 C19 C20 119.44(8)
C18 C19 C20 124.19(9)
C19 C20 C15 114.22(8)
C19 C20 B1 120.23(8)
C15 C20 B1 125.50(8)
C26 C21 C22 114.15(9)
C26 C21 B1 126.50(8)
C22 C21 B1 119.20(8)
F11 C22 C23 116.84(8)
F11 C22 C21 119.29(9)
C23 C22 C21 123.87(9)
F12 C23 C24 119.73(9)
F12 C23 C22 120.83(10)
C24 C23 C22 119.44(9)
F13 C24 C25 120.32(10)
F13 C24 C23 120.32(10)
C25 C24 C23 119.36(9)
F14 C25 C24 119.69(10)
F14 C25 C26 120.80(10)
C24 C25 C26 119.51(9)
F15 C26 C25 115.79(9)
F15 C26 C21 120.56(9)
C25 C26 C21 123.65(9)

loop_
_geom_bond_atom_site_label_1
_geom_bond_atom_site_label_2
_geom_bond_distance
N2 C1 1.1448(12)
N2 N1 1.3304(10)
N1 Si1 1.8048(8)
N1 Si2 1.8050(8)
Si1 C3 1.8481(12)
Si1 C2 1.8519(11)
Si1 C4 1.8561(11)
Si2 C5 1.8498(12)
Si2 C6 1.8500(13)
Si2 C7 1.8557(11)
C1 B1 1.6172(13)
C2 H2A 0.9800
C2 H2B 0.9800
C2 H2C 0.9800
C3 H3A 0.9800
C3 H3B 0.9800
C3 H3C 0.9800
C4 H4A 0.9800
C4 H4B 0.9800
C4 H4C 0.9800
C5 H5A 0.9800
C5 H5B 0.9800
C5 H5C 0.9800
C6 H6A 0.9800
C6 H6B 0.9800
C6 H6C 0.9800
C7 H7A 0.9800
C7 H7B 0.9800
C7 H7C 0.9800
B1 C21 1.6332(14)
B1 C8 1.6356(13)
B1 C20 1.6417(14)
C8 C9 1.3890(13)
C8 C13 1.3899(14)
C9 F1 1.3453(12)
C9 C10 1.3889(14)
C10 F2 1.3359(12)
C10 C11 1.3722(17)
C11 F3 1.3400(12)
C11 C12 1.3757(16)
C12 F4 1.3398(14)
C12 C13 1.3804(14)
C13 F5 1.3513(12)
C15 F6 1.3421(10)
C15 C16 1.3860(14)
C15 C20 1.3912(13)
C16 F7 1.3397(12)
C16 C17 1.3777(14)
C17 F8 1.3370(11)
C17 C18 1.3763(15)
C18 F9 1.3382(10)
C18 C19 1.3853(14)
C19 F10 1.3500(11)
C19 C20 1.3909(12)
C21 C26 1.3876(13)
C21 C22 1.3909(12)
C22 F11 1.3447(11)
C22 C23 1.3791(14)
C23 F12 1.3413(12)
C23 C24 1.3754(16)
C24 F13 1.3396(12)
C24 C25 1.3737(15)
C25 F14 1.3409(12)
C25 C26 1.3848(15)
C26 F15 1.3492(11)

loop_
_geom_torsion_atom_site_label_1
_geom_torsion_atom_site_label_2
_geom_torsion_atom_site_label_3
_geom_torsion_atom_site_label_4
_geom_torsion
C1 N2 N1 Si1 175(100)
C1 N2 N1 Si2 -10(3)
N2 N1 Si1 C3 -106.16(8)
Si2 N1 Si1 C3 79.87(8)
N2 N1 Si1 C2 15.30(9)
Si2 N1 Si1 C2 -158.67(7)
N2 N1 Si1 C4 133.39(8)
Si2 N1 Si1 C4 -40.58(9)
N2 N1 Si2 C5 51.09(8)
Si1 N1 Si2 C5 -134.79(7)
N2 N1 Si2 C6 -68.50(8)
Si1 N1 Si2 C6 105.62(8)
N2 N1 Si2 C7 172.72(7)
Si1 N1 Si2 C7 -13.16(9)
N1 N2 C1 B1 139(2)
N2 C1 B1 C21 156.9(7)
N2 C1 B1 C8 32.8(8)
N2 C1 B1 C20 -86.6(8)
C1 B1 C8 C9 111.27(10)
C21 B1 C8 C9 -9.33(13)
C20 B1 C8 C9 -135.19(9)
C1 B1 C8 C13 -64.50(10)
C21 B1 C8 C13 174.89(8)
C20 B1 C8 C13 49.03(11)
C13 C8 C9 F1 178.48(9)
B1 C8 C9 F1 2.50(14)
C13 C8 C9 C10 -0.89(14)
B1 C8 C9 C10 -176.87(9)
F1 C9 C10 F2 0.91(14)
C8 C9 C10 F2 -179.69(9)
F1 C9 C10 C11 -179.11(9)
C8 C9 C10 C11 0.29(16)
F2 C10 C11 F3 -0.21(16)
C9 C10 C11 F3 179.80(10)
F2 C10 C11 C12 -179.50(10)
C9 C10 C11 C12 0.51(16)
F3 C11 C12 F4 -0.58(17)
C10 C11 C12 F4 178.72(10)
F3 C11 C12 C13 -179.92(10)
C10 C11 C12 C13 -0.63(16)
F4 C12 C13 F5 -0.53(16)
C11 C12 C13 F5 178.81(10)
F4 C12 C13 C8 -179.39(10)
C11 C12 C13 C8 -0.04(17)
C9 C8 C13 F5 -178.05(9)
B1 C8 C13 F5 -1.79(14)
C9 C8 C13 C12 0.78(15)
B1 C8 C13 C12 177.03(9)
F6 C15 C16 F7 -0.36(14)
C20 C15 C16 F7 179.73(9)
F6 C15 C16 C17 179.89(9)
C20 C15 C16 C17 -0.02(16)
F7 C16 C17 F8 -0.70(15)
C15 C16 C17 F8 179.05(9)
F7 C16 C17 C18 179.78(9)
C15 C16 C17 C18 -0.46(15)
F8 C17 C18 F9 0.73(15)
C16 C17 C18 F9 -179.76(9)
F8 C17 C18 C19 -179.89(9)
C16 C17 C18 C19 -0.37(15)
F9 C18 C19 F10 1.32(13)
C17 C18 C19 F10 -178.06(9)
F9 C18 C19 C20 -178.83(9)
C17 C18 C19 C20 1.80(15)
F10 C19 C20 C15 177.69(8)
C18 C19 C20 C15 -2.16(14)
F10 C19 C20 B1 0.33(13)
C18 C19 C20 B1 -179.52(9)
F6 C15 C20 C19 -178.65(9)
C16 C15 C20 C19 1.26(14)
F6 C15 C20 B1 -1.45(15)
C16 C15 C20 B1 178.45(9)
C1 B1 C20 C19 -45.78(11)
C21 B1 C20 C19 73.14(10)
C8 B1 C20 C19 -156.59(8)
C1 B1 C20 C15 137.18(9)
C21 B1 C20 C15 -103.91(10)
C8 B1 C20 C15 26.37(13)
C1 B1 C21 C26 -4.25(12)
C8 B1 C21 C26 111.09(10)
C20 B1 C21 C26 -119.88(9)
C1 B1 C21 C22 170.96(8)
C8 B1 C21 C22 -73.71(11)
C20 B1 C21 C22 55.32(10)
C26 C21 C22 F11 -177.70(8)
B1 C21 C22 F11 6.52(13)
C26 C21 C22 C23 1.81(14)
B1 C21 C22 C23 -173.97(9)
F11 C22 C23 F12 -1.27(14)
C21 C22 C23 F12 179.21(9)
F11 C22 C23 C24 178.59(9)
C21 C22 C23 C24 -0.93(15)
F12 C23 C24 F13 -0.12(15)
C22 C23 C24 F13 -179.98(9)
F12 C23 C24 C25 179.32(9)
C22 C23 C24 C25 -0.55(15)
F13 C24 C25 F14 0.37(15)
C23 C24 C25 F14 -179.07(9)
F13 C24 C25 C26 -179.59(9)
C23 C24 C25 C26 0.97(15)
F14 C25 C26 F15 -0.04(14)
C24 C25 C26 F15 179.92(9)
F14 C25 C26 C21 -179.93(9)
C24 C25 C26 C21 0.03(15)
C22 C21 C26 F15 178.76(9)
B1 C21 C26 F15 -5.83(15)
C22 C21 C26 C25 -1.36(14)
B1 C21 C26 C25 174.06(9)

loop_
_cod_related_entry_id
_cod_related_entry_database
_cod_related_entry_code
1 ChemSpider 30660676
